data_1520160
loop_
_publ_author_name
'Coles, Susanne L.'
'Threlfall, Terry L.'
'Hursthouse, Michael B.'

_publ_section_title
;
 Ethyl-3-acetamidobenzoate
;
_journal_name_full 'Crystal Structure Report Archive'
_journal_page_first 1374
_journal_year 2008
_chemical_formula_sum 'C11 H13 N O3'
_chemical_formula_weight 207.22
_chemical_name_systematic
;
Ethyl 3-acetamidobenzoate
;
_space_group_IT_number 2
_symmetry_cell_setting triclinic
_symmetry_space_group_name_Hall '-P 1'
_symmetry_space_group_name_H-M 'P -1'
_atom_sites_solution_hydrogens geom
_atom_sites_solution_primary direct
_atom_sites_solution_secondary difmap
_cell_angle_alpha 93.974(2)
_cell_angle_beta 99.351(3)
_cell_angle_gamma 95.314(3)
_cell_formula_units_Z 2
_cell_length_a 5.7366(2)
_cell_length_b 8.5492(5)
_cell_length_c 10.6373(6)
_cell_measurement_reflns_used 20829
_cell_measurement_temperature 120(2)
_cell_measurement_theta_max 27.48
_cell_measurement_theta_min 2.91
_cell_volume 510.65(5)
_computing_cell_refinement 'DENZO (Otwinowski & Minor, 1997) & COLLECT (Hooft, R.W.W., 1998)'
_computing_data_collection 'COLLECT (Hooft, R.W.W., 1998)'
_computing_data_reduction 'DENZO (Otwinowski & Minor, 1997) & COLLECT (Hooft, R.W.W., 1998)'
_computing_structure_refinement 'SHELXL-97 (Sheldrick, 1997)'
_computing_structure_solution 'SHELXS-97 (Sheldrick, 1997)'
_diffrn_ambient_temperature 120(2)
_diffrn_detector_area_resol_mean 9.091
_diffrn_measured_fraction_theta_full 0.995
_diffrn_measured_fraction_theta_max 0.995
_diffrn_measurement_device_type 'Bruker-Nonius Roper CCD camera on \k-goniostat'
_diffrn_measurement_method '\f & \w scans'
_diffrn_radiation_monochromator graphite
_diffrn_radiation_source 'Bruker-Nonius FR591 rotating anode'
_diffrn_radiation_type MoK\a
_diffrn_radiation_wavelength 0.71073
_diffrn_reflns_av_R_equivalents 0.0334
_diffrn_reflns_av_sigmaI/netI 0.0270
_diffrn_reflns_limit_h_max 7
_diffrn_reflns_limit_h_min -6
_diffrn_reflns_limit_k_max 11
_diffrn_reflns_limit_k_min -11
_diffrn_reflns_limit_l_max 13
_diffrn_reflns_limit_l_min -13
_diffrn_reflns_number 11941
_diffrn_reflns_theta_full 27.49
_diffrn_reflns_theta_max 27.49
_diffrn_reflns_theta_min 2.96
_exptl_absorpt_coefficient_mu 0.099
_exptl_absorpt_correction_T_max 0.9806
_exptl_absorpt_correction_T_min 0.9432
_exptl_absorpt_correction_type multi-scan
_exptl_absorpt_process_details 'SADABS 2007/2 (Sheldrick, G.M., 2007)'
_exptl_crystal_colour colourless
_exptl_crystal_density_diffrn 1.348
_exptl_crystal_density_method 'not measured'
_exptl_crystal_description 'cut block'
_exptl_crystal_F_000 220
_exptl_crystal_size_max 0.60
_exptl_crystal_size_mid 0.50
_exptl_crystal_size_min 0.20
_refine_diff_density_max 0.341
_refine_diff_density_min -0.414
_refine_diff_density_rms 0.098
_refine_ls_extinction_coef 0.21(4)
_refine_ls_extinction_expression Fc^*^=kFc[1+0.001xFc^2^\l^3^/sin(2\q)]^-1/4^
_refine_ls_extinction_method SHELXL
_refine_ls_goodness_of_fit_ref 1.032
_refine_ls_hydrogen_treatment mixed
_refine_ls_matrix_type full
_refine_ls_number_parameters 143
_refine_ls_number_reflns 2337
_refine_ls_number_restraints 1
_refine_ls_restrained_S_all 1.031
_refine_ls_R_factor_all 0.0579
_refine_ls_R_factor_gt 0.0498
_refine_ls_shift/su_max 0.000
_refine_ls_shift/su_mean 0.000
_refine_ls_structure_factor_coef Fsqd
_refine_ls_weighting_details 'calc w=1/[\s^2^(Fo^2^)+(0.0976P)^2^+0.0965P] where P=(Fo^2^+2Fc^2^)/3'
_refine_ls_weighting_scheme calc
_refine_ls_wR_factor_gt 0.1362
_refine_ls_wR_factor_ref 0.1442
_reflns_number_gt 1999
_reflns_number_total 2337
_reflns_threshold_expression >2sigma(I)
_cod_data_source_file eCrystal-1374.cif
_cod_data_source_block 2008lsh037
_cod_depositor_comments
;
Citation :
Coles (nee Huth), Susanne L. and Threlfall, Terry L. and 
Hursthouse, Michael B. (2008) 
University of Southampton, Crystal Structure Report Archive. 
(doi:10.5258/ecrystals/1374)

More at:
http://ecrystals.chem.soton.ac.uk/1374/

The following automatic conversions were performed:

'_symmetry_cell_setting' value 'Triclinic' changed to 'triclinic'
according to the built-in table from CIF Core dictionary named
'cif_core.dic' version 2.4.1 from 2010-06-29.

Automatic conversion script
Id: cif_fix_values 3392 2015-05-12 13:50:21Z andrius 
;
_cod_original_sg_symbol_H-M P-1
_cod_database_code 1520160

loop_
_symmetry_equiv_pos_as_xyz
'x, y, z'
'-x, -y, -z'

loop_
_atom_site_label
_atom_site_type_symbol
_atom_site_fract_x
_atom_site_fract_y
_atom_site_fract_z
_atom_site_U_iso_or_equiv
_atom_site_adp_type
_atom_site_occupancy
_atom_site_symmetry_multiplicity
_atom_site_calc_flag
_atom_site_refinement_flags
_atom_site_disorder_assembly
_atom_site_disorder_group
C1 C 0.3014(2) 0.53429(14) 0.27099(12) 0.0188(3) Uani 1 1 d . . .
C2 C 0.2819(2) 0.46086(14) 0.14737(11) 0.0185(3) Uani 1 1 d . . .
H2 H 0.4019 0.4848 0.0977 0.022 Uiso 1 1 calc R . .
C3 C 0.0868(2) 0.35294(14) 0.09737(11) 0.0186(3) Uani 1 1 d . . .
C4 C -0.0916(2) 0.31781(15) 0.16920(12) 0.0212(3) Uani 1 1 d . . .
H4 H -0.2261 0.2455 0.1343 0.025 Uiso 1 1 calc R . .
C5 C -0.0703(2) 0.38958(15) 0.29201(12) 0.0237(3) Uani 1 1 d . . .
H5 H -0.1906 0.3654 0.3415 0.028 Uiso 1 1 calc R . .
C6 C 0.1255(2) 0.49688(15) 0.34387(12) 0.0229(3) Uani 1 1 d . . .
H6 H 0.1392 0.5444 0.4285 0.028 Uiso 1 1 calc R . .
C7 C 0.5429(2) 0.74523(15) 0.42426(12) 0.0220(3) Uani 1 1 d . . .
C8 C 0.7761(2) 0.84830(17) 0.44664(13) 0.0269(3) Uani 1 1 d . . .
H8A H 0.7465 0.9593 0.4548 0.040 Uiso 1 1 calc R . .
H8B H 0.8591 0.8297 0.3743 0.040 Uiso 1 1 calc R . .
H8C H 0.8744 0.8230 0.5254 0.040 Uiso 1 1 calc R . .
C9 C 0.0735(2) 0.27213(14) -0.03291(11) 0.0186(3) Uani 1 1 d . . .
C10 C -0.1544(2) 0.07577(15) -0.18548(12) 0.0225(3) Uani 1 1 d . . .
H10A H -0.0235 0.0090 -0.1901 0.027 Uiso 1 1 calc R . .
H10B H -0.1604 0.1463 -0.2557 0.027 Uiso 1 1 calc R . .
C11 C -0.3889(2) -0.02549(16) -0.19572(13) 0.0270(3) Uani 1 1 d . . .
H11A H -0.3802 -0.0940 -0.1253 0.040 Uiso 1 1 calc R . .
H11B H -0.4218 -0.0903 -0.2775 0.040 Uiso 1 1 calc R . .
H11C H -0.5163 0.0424 -0.1909 0.040 Uiso 1 1 calc R . .
N1 N 0.50376(18) 0.64308(13) 0.31655(10) 0.0210(3) Uani 1 1 d D . .
O1 O 0.40047(17) 0.75608(12) 0.49757(9) 0.0332(3) Uani 1 1 d . . .
O2 O 0.21831(15) 0.29557(11) -0.10255(8) 0.0246(3) Uani 1 1 d . . .
O3 O -0.11891(16) 0.16698(11) -0.06270(8) 0.0236(3) Uani 1 1 d . . .
H1N H 0.607(3) 0.647(2) 0.2651(15) 0.032(4) Uiso 1 1 d D . .

loop_
_atom_site_aniso_label
_atom_site_aniso_U_11
_atom_site_aniso_U_22
_atom_site_aniso_U_33
_atom_site_aniso_U_23
_atom_site_aniso_U_13
_atom_site_aniso_U_12
C1 0.0194(6) 0.0175(6) 0.0197(6) 0.0008(4) 0.0051(4) 0.0005(4)
C2 0.0186(6) 0.0185(6) 0.0187(6) 0.0007(4) 0.0055(4) 0.0007(4)
C3 0.0203(6) 0.0175(6) 0.0183(6) 0.0004(4) 0.0047(4) 0.0017(5)
C4 0.0207(6) 0.0196(6) 0.0231(6) 0.0003(5) 0.0060(5) -0.0019(4)
C5 0.0230(6) 0.0261(7) 0.0228(6) 0.0011(5) 0.0103(5) -0.0036(5)
C6 0.0266(6) 0.0245(6) 0.0178(6) -0.0004(5) 0.0073(5) -0.0012(5)
C7 0.0221(6) 0.0230(6) 0.0204(6) 0.0000(5) 0.0048(5) -0.0019(5)
C8 0.0239(6) 0.0301(7) 0.0244(7) -0.0039(5) 0.0047(5) -0.0051(5)
C9 0.0187(6) 0.0175(6) 0.0196(6) 0.0010(4) 0.0043(4) 0.0009(4)
C10 0.0254(6) 0.0218(6) 0.0193(6) -0.0040(5) 0.0041(5) -0.0002(5)
C11 0.0255(7) 0.0249(7) 0.0279(7) -0.0021(5) 0.0017(5) -0.0035(5)
N1 0.0199(5) 0.0236(6) 0.0191(5) -0.0033(4) 0.0070(4) -0.0027(4)
O1 0.0331(5) 0.0385(6) 0.0263(5) -0.0119(4) 0.0150(4) -0.0111(4)
O2 0.0244(5) 0.0286(5) 0.0207(5) -0.0023(4) 0.0087(4) -0.0025(4)
O3 0.0243(5) 0.0241(5) 0.0205(5) -0.0046(4) 0.0059(4) -0.0065(4)

loop_
_atom_type_symbol
_atom_type_description
_atom_type_scat_dispersion_real
_atom_type_scat_dispersion_imag
_atom_type_scat_source
C C 0.0033 0.0016 'International Tables Vol C Tables 4.2.6.8 and 6.1.1.4'
H H 0.0000 0.0000 'International Tables Vol C Tables 4.2.6.8 and 6.1.1.4'
N N 0.0061 0.0033 'International Tables Vol C Tables 4.2.6.8 and 6.1.1.4'
O O 0.0106 0.0060 'International Tables Vol C Tables 4.2.6.8 and 6.1.1.4'

loop_
_geom_angle_atom_site_label_1
_geom_angle_atom_site_label_2
_geom_angle_atom_site_label_3
_geom_angle
_geom_angle_site_symmetry_1
_geom_angle_site_symmetry_3
C2 C1 C6 119.55(11) . .
C2 C1 N1 117.39(10) . .
C6 C1 N1 123.05(11) . .
C3 C2 C1 120.00(11) . .
C3 C2 H2 120.0 . .
C1 C2 H2 120.0 . .
C2 C3 C4 120.50(11) . .
C2 C3 C9 119.11(11) . .
C4 C3 C9 120.38(11) . .
C5 C4 C3 119.31(11) . .
C5 C4 H4 120.3 . .
C3 C4 H4 120.3 . .
C4 C5 C6 120.82(11) . .
C4 C5 H5 119.6 . .
C6 C5 H5 119.6 . .
C5 C6 C1 119.81(11) . .
C5 C6 H6 120.1 . .
C1 C6 H6 120.1 . .
O1 C7 N1 123.59(11) . .
O1 C7 C8 121.30(11) . .
N1 C7 C8 115.10(11) . .
C7 C8 H8A 109.5 . .
C7 C8 H8B 109.5 . .
H8A C8 H8B 109.5 . .
C7 C8 H8C 109.5 . .
H8A C8 H8C 109.5 . .
H8B C8 H8C 109.5 . .
O2 C9 O3 123.91(11) . .
O2 C9 C3 125.13(11) . .
O3 C9 C3 110.95(10) . .
O3 C10 C11 105.99(10) . .
O3 C10 H10A 110.5 . .
C11 C10 H10A 110.5 . .
O3 C10 H10B 110.5 . .
C11 C10 H10B 110.5 . .
H10A C10 H10B 108.7 . .
C10 C11 H11A 109.5 . .
C10 C11 H11B 109.5 . .
H11A C11 H11B 109.5 . .
C10 C11 H11C 109.5 . .
H11A C11 H11C 109.5 . .
H11B C11 H11C 109.5 . .
C7 N1 C1 127.53(10) . .
C7 N1 H1N 118.7(12) . .
C1 N1 H1N 113.6(11) . .
C9 O3 C10 117.67(9) . .

loop_
_geom_bond_atom_site_label_1
_geom_bond_atom_site_label_2
_geom_bond_distance
_geom_bond_site_symmetry_2
C1 C2 1.4002(17) .
C1 C6 1.3966(17) .
C1 N1 1.4148(15) .
C2 C3 1.3905(17) .
C2 H2 0.9500 .
C3 C4 1.3966(17) .
C3 C9 1.4922(16) .
C4 C5 1.3860(17) .
C4 H4 0.9500 .
C5 C6 1.3948(17) .
C5 H5 0.9500 .
C6 H6 0.9500 .
C7 O1 1.2228(16) .
C7 N1 1.3664(16) .
C7 C8 1.5074(17) .
C8 H8A 0.9800 .
C8 H8B 0.9800 .
C8 H8C 0.9800 .
C9 O2 1.2120(15) .
C9 O3 1.3379(14) .
C10 O3 1.4485(15) .
C10 C11 1.5146(17) .
C10 H10A 0.9900 .
C10 H10B 0.9900 .
C11 H11A 0.9800 .
C11 H11B 0.9800 .
C11 H11C 0.9800 .
N1 H1N 0.870(13) .

loop_
_geom_hbond_atom_site_label_D
_geom_hbond_atom_site_label_H
_geom_hbond_atom_site_label_A
_geom_hbond_distance_DH
_geom_hbond_distance_HA
_geom_hbond_distance_DA
_geom_hbond_angle_DHA
_geom_hbond_site_symmetry_A
N1 H1N O2 0.870(13) 2.195(14) 3.0313(13) 161.1(15) 2_665
